data_7245602
loop_
_publ_author_name
'Peresypkina, Eugenia'
'St\"oger, Berthold'
'Virovets, Alexander'

_publ_section_title
;
 Aftermath of irradiation: the stacking faults in crystal of giant
 supramolecule unexpectedly mended before total decay
;
_journal_name_full CrystEngComm
_journal_paper_doi 10.1039/D2CE00916A
_journal_year 2022
_chemical_formula_moiety 'C150 H210 Cu14 I14 O20 P40 Ta10, 5.4(C2 H3 N), 0.4(C H2 Cl2)'
_chemical_formula_structural '[((C13 H21) Ta P4 (C O)2)10 (Cu I)14] * 5.4MeCN * 0.4(C H2 Cl2)'
_chemical_formula_sum 'C161.2 H227 Cl0.8 Cu14 I14 N5.4 O20 P40 Ta10'
_chemical_formula_weight 8303.29
_chemical_properties_physical 'Air-sensitive,Moisture-sensitive,Efflorescent,X-ray sensitive'
_space_group_crystal_system monoclinic
_space_group_IT_number 12
_space_group_name_Hall '-C 2y'
_space_group_name_H-M_alt 'C 1 2/m 1'
_atom_sites_solution_hydrogens mixed
_atom_sites_solution_primary direct
_atom_sites_solution_secondary difmap
_audit_creation_method SHELXL-2018/3
_audit_update_record
;
2022-07-03 deposited with the CCDC.	2022-10-03 downloaded from the CCDC.
;
_cell_angle_alpha 90
_cell_angle_beta 126.265(5)
_cell_angle_gamma 90
_cell_formula_units_Z 2
_cell_length_a 32.9318(18)
_cell_length_b 26.330(2)
_cell_length_c 20.9841(9)
_cell_measurement_reflns_used 5461
_cell_measurement_temperature 123(2)
_cell_measurement_theta_max 74.0220
_cell_measurement_theta_min 3.2970
_cell_volume 14670.6(18)
_computing_cell_refinement 'CrysAlisPro 1.171.38.41 (Rigaku OD, 2015)'
_computing_data_collection 'CrysAlisPro 1.171.38.41 (Rigaku OD, 2015)'
_computing_data_reduction 'CrysAlisPro 1.171.38.41 (Rigaku OD, 2015)'
_computing_structure_refinement 'SHELXL-2018/3 (Sheldrick, 2018)'
_computing_structure_solution 'SHELXS-2014 (Sheldrick, 2015)'
_diffrn_ambient_temperature 123.0(2)
_diffrn_detector 'CCD plate'
_diffrn_detector_area_resol_mean 4.2047
_diffrn_detector_type TitanS2
_diffrn_measured_fraction_theta_full 0.979
_diffrn_measured_fraction_theta_max 0.949
_diffrn_measurement_device 'four-circle diffractometer'
_diffrn_measurement_device_type 'SuperNova, TitanS2'
_diffrn_measurement_method '\w scans'
_diffrn_radiation_monochromator mirror
_diffrn_radiation_probe x-ray
_diffrn_radiation_type CuK\a
_diffrn_radiation_wavelength 1.54178
_diffrn_reflns_av_R_equivalents 0.0577
_diffrn_reflns_av_unetI/netI 0.0701
_diffrn_reflns_Laue_measured_fraction_full 0.979
_diffrn_reflns_Laue_measured_fraction_max 0.949
_diffrn_reflns_limit_h_max 40
_diffrn_reflns_limit_h_min -40
_diffrn_reflns_limit_k_max 32
_diffrn_reflns_limit_k_min -17
_diffrn_reflns_limit_l_max 25
_diffrn_reflns_limit_l_min -19
_diffrn_reflns_number 28895
_diffrn_reflns_point_group_measured_fraction_full 0.979
_diffrn_reflns_point_group_measured_fraction_max 0.949
_diffrn_reflns_theta_full 67.500
_diffrn_reflns_theta_max 74.102
_diffrn_reflns_theta_min 2.611
_diffrn_source 'sealed X-ray tube'
_diffrn_source_type 'SuperNova (Cu) X-ray Source'
_exptl_absorpt_coefficient_mu 21.720
_exptl_absorpt_correction_T_max 0.518
_exptl_absorpt_correction_T_min 0.267
_exptl_absorpt_correction_type gaussian
_exptl_absorpt_process_details
;
CrysAlisPro 1.171.38.41 (Rigaku Oxford Diffraction, 2015)
Numerical absorption correction based on gaussian integration over
			a multifaceted crystal model
Empirical absorption correction using spherical harmonics,
 implemented in SCALE3 ABSPACK scaling algorithm.
;
_exptl_crystal_colour orange
_exptl_crystal_density_diffrn 1.880
_exptl_crystal_description prism
_exptl_crystal_F_000 7767
_exptl_crystal_size_max 0.055
_exptl_crystal_size_mid 0.053
_exptl_crystal_size_min 0.030
_refine_diff_density_max 3.336
_refine_diff_density_min -2.766
_refine_diff_density_rms 0.235
_refine_ls_extinction_method none
_refine_ls_goodness_of_fit_ref 1.045
_refine_ls_hydrogen_treatment constr
_refine_ls_matrix_type full
_refine_ls_number_parameters 697
_refine_ls_number_reflns 14492
_refine_ls_number_restraints 5
_refine_ls_restrained_S_all 1.045
_refine_ls_R_factor_all 0.1234
_refine_ls_R_factor_gt 0.0808
_refine_ls_shift/su_max 0.001
_refine_ls_shift/su_mean 0.000
_refine_ls_structure_factor_coef Fsqd
_refine_ls_weighting_details 'w=1/[\s^2^(Fo^2^)+(0.1480P)^2^] where P=(Fo^2^+2Fc^2^)/3'
_refine_ls_weighting_scheme calc
_refine_ls_wR_factor_gt 0.2257
_refine_ls_wR_factor_ref 0.2508
_reflns_Friedel_coverage 0.000
_reflns_number_gt 8606
_reflns_number_total 14492
_reflns_threshold_expression 'I > 2\s(I)'
_cod_data_source_file d2ce00916a2.cif
_cod_data_source_block sm
_cod_original_cell_volume 14670.6(17)
_cod_original_sg_symbol_H-M 'C 2/m'
_cod_original_formula_sum 'C161.20 H227 Cl0.80 Cu14 I14 N5.40 O20 P40 Ta10'
_cod_database_code 7245602
_shelx_shelxl_version_number 2018/3
_shelx_space_group_comment
;
The symmetry employed for this shelxl refinement is uniquely defined
by the following loop, which should always be used as a source of
symmetry information in preference to the above space-group names.
They are only intended as comments.
;
_oxdiff_exptl_absorpt_empirical_full_min 0.557
_oxdiff_exptl_absorpt_empirical_full_max 2.085
_oxdiff_exptl_absorpt_empirical_details
;
Empirical correction (ABSPACK) includes:
- Absorption correction using spherical harmonics
- Frame scaling
;

loop_
_space_group_symop_operation_xyz
'x, y, z'
'-x, y, -z'
'x+1/2, y+1/2, z'
'-x+1/2, y+1/2, -z'
'-x, -y, -z'
'x, -y, z'
'-x+1/2, -y+1/2, -z'
'x+1/2, -y+1/2, z'

loop_
_atom_site_label
_atom_site_type_symbol
_atom_site_fract_x
_atom_site_fract_y
_atom_site_fract_z
_atom_site_U_iso_or_equiv
_atom_site_adp_type
_atom_site_occupancy
_atom_site_site_symmetry_order
_atom_site_calc_flag
_atom_site_refinement_flags_posn
_atom_site_refinement_flags_adp
_atom_site_refinement_flags_occupancy
_atom_site_disorder_assembly
_atom_site_disorder_group
Cu1 Cu 0.89527(9) 0.05489(11) -0.09368(15) 0.0614(6) Uani 1 1 d . . . . .
Cu2 Cu 0.75090(13) 0.000000 -0.2106(2) 0.0607(9) Uani 1 2 d S T P . .
Cu3 Cu 0.78093(12) 0.000000 0.05232(19) 0.0529(8) Uani 1 2 d S T P . .
Cu4 Cu 0.91830(8) 0.13337(10) 0.16201(13) 0.0534(5) Uani 1 1 d . . . . .
Cu5 Cu 1.05480(15) 0.000000 0.2887(2) 0.0751(11) Uani 1 2 d S T P . .
I1 I 0.93186(6) 0.000000 0.03162(8) 0.0559(4) Uani 1 2 d S T P . .
I2B I 0.66388(9) -0.0052(7) -0.33728(13) 0.086(2) Uani 0.5 1 d . . P . .
I3 I 0.70698(6) 0.000000 0.05950(10) 0.0643(4) Uani 1 2 d S T P . .
I4 I 0.91106(5) 0.21079(5) 0.22541(8) 0.0703(3) Uani 1 1 d . . . . .
I5 I 1.12647(9) 0.000000 0.43490(12) 0.1182(11) Uani 1 2 d S T P . .
I6 I 0.82852(6) 0.000000 -0.22169(9) 0.0632(4) Uani 1 2 d S T P . .
Ta1 Ta 0.76546(3) 0.15463(3) -0.08990(4) 0.0525(2) Uani 1 1 d . . . . .
Ta2 Ta 0.91601(4) 0.000000 0.31718(6) 0.0524(3) Uani 1 2 d S T P . .
Ta3 Ta 1.07258(3) 0.16888(3) 0.21391(4) 0.0530(2) Uani 1 1 d . . . . .
P1 P 0.84327(15) 0.11176(19) -0.0781(2) 0.0546(10) Uani 1 1 d . . . . .
P2 P 0.77970(15) 0.06357(17) -0.1199(2) 0.0527(9) Uani 1 1 d . . . . .
P3 P 0.78789(15) 0.06822(19) -0.0112(2) 0.0549(10) Uani 1 1 d . . . . .
P4 P 0.85170(15) 0.11769(18) 0.0321(2) 0.0529(9) Uani 1 1 d . . . . .
P5 P 0.8627(2) 0.000000 0.1629(3) 0.0510(13) Uani 1 2 d S T P . .
P6 P 0.91937(15) 0.05783(19) 0.2184(2) 0.0561(10) Uani 1 1 d . . . . .
P7 P 0.9766(2) 0.000000 0.2708(4) 0.0548(14) Uani 1 2 d S T P . .
P8 P 0.98770(15) 0.12640(18) 0.1627(2) 0.0523(9) Uani 1 1 d . . . . .
P9 P 1.04844(15) 0.07298(19) 0.2179(2) 0.0540(10) Uani 1 1 d . . . . .
P10 P 1.05540(15) 0.08899(19) 0.1235(2) 0.0553(10) Uani 1 1 d . . . . .
P11 P 0.99384(15) 0.1435(2) 0.0686(2) 0.0563(10) Uani 1 1 d . . . . .
C1 C 0.7640(7) 0.1723(9) 0.0057(11) 0.068(5) Uani 1 1 d . . . . .
C2 C 0.8167(7) 0.2157(7) -0.0542(11) 0.058(4) Uani 1 1 d . . . . .
C3 C 0.9700(6) 0.0549(9) 0.3887(10) 0.063(5) Uani 1 1 d . . . . .
C4 C 1.1402(9) 0.1273(9) 0.2848(13) 0.076(6) Uani 1 1 d . . . . .
C5 C 1.0903(7) 0.1937(7) 0.1383(10) 0.059(4) Uani 1 1 d . . . . .
O1 O 0.7638(5) 0.1834(6) 0.0574(8) 0.075(4) Uani 1 1 d . . . . .
O2 O 0.8433(6) 0.2476(5) -0.0352(9) 0.075(4) Uani 1 1 d . . . . .
O3 O 0.9978(5) 0.0845(6) 0.4289(8) 0.076(4) Uani 1 1 d . . . . .
O4 O 1.1773(5) 0.1070(7) 0.3257(9) 0.086(4) Uani 1 1 d . . . . .
O5 O 1.0997(5) 0.2101(5) 0.0986(8) 0.067(3) Uani 1 1 d . . . . .
C6 C 0.6754(5) 0.1530(8) -0.1697(9) 0.060(4) Uani 1 1 d . . . . .
C7 C 0.6917(6) 0.1399(7) -0.2183(11) 0.061(4) Uani 1 1 d . . . . .
H7A H 0.683303 0.107721 -0.249052 0.073 Uiso 1 1 calc R U . . .
C8 C 0.7132(7) 0.1829(8) -0.2259(12) 0.068(5) Uani 1 1 d . . . . .
C9 C 0.7148(6) 0.2231(6) -0.1785(11) 0.060(4) Uani 1 1 d . . . . .
H9A H 0.725806 0.258884 -0.175854 0.072 Uiso 1 1 calc R U . . .
C10 C 0.6901(6) 0.2035(8) -0.1457(11) 0.062(4) Uani 1 1 d . . . . .
H10A H 0.681790 0.223809 -0.114499 0.075 Uiso 1 1 calc R U . . .
C11 C 0.6396(7) 0.1201(9) -0.1628(12) 0.071(5) Uani 1 1 d . . . . .
C12 C 0.6425(9) 0.1349(9) -0.0896(14) 0.082(6) Uani 1 1 d . . . . .
H12A H 0.676815 0.129119 -0.042029 0.123 Uiso 1 1 calc R U . . .
H12B H 0.618832 0.114102 -0.087017 0.123 Uiso 1 1 calc R U . . .
H12C H 0.633834 0.170842 -0.092767 0.123 Uiso 1 1 calc R U . . .
C13 C 0.6484(8) 0.0621(8) -0.1636(13) 0.069(5) Uani 1 1 d . . . . .
H13A H 0.645169 0.053373 -0.211848 0.104 Uiso 1 1 calc R U . . .
H13B H 0.623370 0.043100 -0.162162 0.104 Uiso 1 1 calc R U . . .
H13C H 0.682291 0.053203 -0.117307 0.104 Uiso 1 1 calc R U . . .
C14 C 0.5862(6) 0.1310(9) -0.2404(13) 0.077(6) Uani 1 1 d . . . . .
H14A H 0.584949 0.119748 -0.286016 0.115 Uiso 1 1 calc R U . . .
H14B H 0.579243 0.167529 -0.244735 0.115 Uiso 1 1 calc R U . . .
H14C H 0.560805 0.112568 -0.239135 0.115 Uiso 1 1 calc R U . . .
C15 C 0.7260(8) 0.1913(9) -0.2848(11) 0.071(5) Uani 1 1 d . . . . .
C16 C 0.763(2) 0.236(2) -0.256(4) 0.096(17) Uiso 0.5 1 d . . P A 1
H16A H 0.749203 0.265512 -0.247654 0.144 Uiso 0.5 1 calc R U P A 1
H16B H 0.768796 0.243307 -0.295989 0.144 Uiso 0.5 1 calc R U P A 1
H16C H 0.795160 0.226204 -0.206379 0.144 Uiso 0.5 1 calc R U P A 1
C17 C 0.6736(18) 0.206(2) -0.365(3) 0.071(11) Uiso 0.5 1 d . . P A 1
H17A H 0.658661 0.234263 -0.355663 0.106 Uiso 0.5 1 calc R U P A 1
H17B H 0.650926 0.176320 -0.383690 0.106 Uiso 0.5 1 calc R U P A 1
H17C H 0.678838 0.215123 -0.404665 0.106 Uiso 0.5 1 calc R U P A 1
C18 C 0.7464(18) 0.144(3) -0.294(3) 0.089(17) Uani 0.5 1 d . . P A 1
H18A H 0.750590 0.148646 -0.335708 0.134 Uiso 0.5 1 calc R U P A 1
H18B H 0.723003 0.116269 -0.307028 0.134 Uiso 0.5 1 calc R U P A 1
H18C H 0.779060 0.136718 -0.243747 0.134 Uiso 0.5 1 calc R U P A 1
C16A C 0.7746(19) 0.217(2) -0.255(3) 0.078(13) Uiso 0.5 1 d . . P A 2
H16D H 0.801603 0.202823 -0.203699 0.118 Uiso 0.5 1 calc R U P A 2
H16E H 0.771521 0.253682 -0.248798 0.118 Uiso 0.5 1 calc R U P A 2
H16F H 0.782603 0.212405 -0.292707 0.118 Uiso 0.5 1 calc R U P A 2
C17A C 0.6890(17) 0.2208(19) -0.351(3) 0.067(11) Uiso 0.5 1 d . . P A 2
H17D H 0.655388 0.207969 -0.371403 0.101 Uiso 0.5 1 calc R U P A 2
H17E H 0.694096 0.218474 -0.392420 0.101 Uiso 0.5 1 calc R U P A 2
H17F H 0.691805 0.256355 -0.334977 0.101 Uiso 0.5 1 calc R U P A 2
C18A C 0.725(2) 0.136(2) -0.319(3) 0.075(14) Uiso 0.5 1 d . . P A 2
H18D H 0.750877 0.114136 -0.276055 0.112 Uiso 0.5 1 calc R U P A 2
H18E H 0.730925 0.139152 -0.359334 0.112 Uiso 0.5 1 calc R U P A 2
H18F H 0.691661 0.120110 -0.343088 0.112 Uiso 0.5 1 calc R U P A 2
C19 C 0.8554(6) 0.0449(7) 0.3266(10) 0.056(4) Uani 1 1 d . . . . .
C20 C 0.8320(8) 0.000000 0.2791(14) 0.054(5) Uani 1 2 d S T P . .
H20A H 0.801066 0.000000 0.223191 0.064 Uiso 1 2 calc R U P . .
C21 C 0.8950(6) 0.0261(8) 0.4031(9) 0.062(5) Uani 1 1 d . . . . .
H21 H 0.916841 0.047665 0.451121 0.075 Uiso 1 1 calc R U . . .
C22 C 0.8357(7) 0.0971(8) 0.3048(11) 0.064(5) Uani 1 1 d . . . . .
C23 C 0.8762(9) 0.1367(12) 0.3570(14) 0.098(8) Uani 1 1 d . . . . .
H23A H 0.884871 0.135252 0.410405 0.146 Uiso 1 1 calc R U . . .
H23B H 0.863431 0.170594 0.334702 0.146 Uiso 1 1 calc R U . . .
H23C H 0.906300 0.129607 0.359369 0.146 Uiso 1 1 calc R U . . .
C24 C 0.7949(8) 0.1007(10) 0.3193(15) 0.085(6) Uani 1 1 d . . . . .
H24A H 0.767314 0.077374 0.283641 0.128 Uiso 1 1 calc R U . . .
H24B H 0.781984 0.135562 0.309124 0.128 Uiso 1 1 calc R U . . .
H24C H 0.809639 0.091626 0.374197 0.128 Uiso 1 1 calc R U . . .
C25 C 0.8107(8) 0.1105(8) 0.2179(12) 0.072(5) Uani 1 1 d . . . . .
H25A H 0.836536 0.112967 0.208597 0.108 Uiso 1 1 calc R U . . .
H25B H 0.793300 0.143176 0.205693 0.108 Uiso 1 1 calc R U . . .
H25C H 0.786420 0.084049 0.183940 0.108 Uiso 1 1 calc R U . . .
C26 C 1.0906(7) 0.2067(9) 0.3323(10) 0.069(5) Uani 1 1 d . . . . .
C27 C 1.0444(7) 0.2260(8) 0.2669(10) 0.062(4) Uani 1 1 d . . . . .
H27A H 1.011609 0.223058 0.259480 0.075 Uiso 1 1 calc R U . . .
C28 C 1.0520(7) 0.2549(7) 0.2189(11) 0.058(4) Uani 1 1 d . . . . .
C29 C 1.1049(7) 0.2537(8) 0.2556(11) 0.063(5) Uani 1 1 d . . . . .
H29A H 1.122921 0.273599 0.238712 0.076 Uiso 1 1 calc R U . . .
C30 C 1.1280(7) 0.2240(7) 0.3254(9) 0.061(5) Uani 1 1 d . . . . .
H30A H 1.165115 0.219051 0.365517 0.073 Uiso 1 1 calc R U . . .
C31 C 1.0585(8) 0.1442(10) 0.3871(13) 0.084(6) Uani 1 1 d . . . . .
H31D H 1.063395 0.135312 0.436568 0.125 Uiso 0.6 1 calc R U P B 1
H31E H 1.023342 0.154263 0.347597 0.125 Uiso 0.6 1 calc R U P B 1
H31F H 1.066331 0.114714 0.367639 0.125 Uiso 0.6 1 calc R U P B 1
H31A H 1.050222 0.117523 0.348535 0.125 Uiso 0.4 1 calc R U P C 2
H31B H 1.062542 0.129056 0.433210 0.125 Uiso 0.4 1 calc R U P C 2
H31C H 1.031171 0.169233 0.362868 0.125 Uiso 0.4 1 calc R U P C 2
C32 C 1.0942(13) 0.1894(14) 0.4021(15) 0.054(7) Uani 0.6 1 d . . P D 1
C33 C 1.1491(12) 0.1641(14) 0.459(2) 0.069(8) Uiso 0.6 1 d . . P D 1
H33A H 1.154073 0.151735 0.507364 0.104 Uiso 0.6 1 calc R U P D 1
H33B H 1.151911 0.135707 0.431844 0.104 Uiso 0.6 1 calc R U P D 1
H33C H 1.174909 0.189584 0.473174 0.104 Uiso 0.6 1 calc R U P D 1
C34 C 1.0919(17) 0.2303(19) 0.448(3) 0.096(12) Uiso 0.6 1 d . . P D 1
H34A H 1.094569 0.215634 0.493031 0.144 Uiso 0.6 1 calc R U P D 1
H34B H 1.119842 0.254008 0.466742 0.144 Uiso 0.6 1 calc R U P D 1
H34C H 1.059867 0.248473 0.414016 0.144 Uiso 0.6 1 calc R U P D 1
C32A C 1.1054(18) 0.169(2) 0.412(3) 0.050(12) Uiso 0.4 1 d . . P D 2
C33A C 1.151(3) 0.130(3) 0.446(4) 0.10(2) Uiso 0.4 1 d . . P D 2
H33D H 1.141062 0.103038 0.407389 0.156 Uiso 0.4 1 calc R U P D 2
H33E H 1.180456 0.147856 0.456956 0.156 Uiso 0.4 1 calc R U P D 2
H33F H 1.158970 0.115124 0.495236 0.156 Uiso 0.4 1 calc R U P D 2
C34A C 1.120(3) 0.209(3) 0.469(4) 0.095(18) Uiso 0.4 1 d . . P D 2
H34D H 1.151216 0.224619 0.483568 0.143 Uiso 0.4 1 calc R U P D 2
H34E H 1.093128 0.234787 0.445483 0.143 Uiso 0.4 1 calc R U P D 2
H34F H 1.124500 0.194610 0.515824 0.143 Uiso 0.4 1 calc R U P D 2
C35 C 1.0160(7) 0.2940(8) 0.1566(11) 0.064(4) Uani 1 1 d . . . . .
C36 C 0.959(2) 0.271(2) 0.105(4) 0.073(16) Uiso 0.5 1 d . . P E 1
H36A H 0.958504 0.239049 0.079698 0.110 Uiso 0.5 1 calc R U P E 1
H36B H 0.935902 0.295222 0.064232 0.110 Uiso 0.5 1 calc R U P E 1
H36C H 0.949233 0.263858 0.139718 0.110 Uiso 0.5 1 calc R U P E 1
C37 C 1.021(2) 0.345(2) 0.191(4) 0.100(17) Uiso 0.5 1 d . . P E 1
H37A H 1.018419 0.341684 0.235210 0.150 Uiso 0.5 1 calc R U P E 1
H37B H 0.994413 0.367345 0.150823 0.150 Uiso 0.5 1 calc R U P E 1
H37C H 1.054049 0.359410 0.210938 0.150 Uiso 0.5 1 calc R U P E 1
C38 C 1.0284(16) 0.3058(18) 0.096(3) 0.067(10) Uiso 0.5 1 d . . P E 1
H38A H 1.065026 0.306376 0.124162 0.101 Uiso 0.5 1 calc R U P E 1
H38B H 1.014308 0.338903 0.071434 0.101 Uiso 0.5 1 calc R U P E 1
H38C H 1.013675 0.279400 0.055317 0.101 Uiso 0.5 1 calc R U P E 1
C36A C 0.965(3) 0.277(3) 0.096(4) 0.09(2) Uiso 0.5 1 d . . P E 2
H36D H 0.941161 0.304150 0.084163 0.132 Uiso 0.5 1 calc R U P E 2
H36E H 0.957407 0.246928 0.114683 0.132 Uiso 0.5 1 calc R U P E 2
H36F H 0.962039 0.268356 0.047856 0.132 Uiso 0.5 1 calc R U P E 2
C37A C 1.010(2) 0.334(2) 0.204(3) 0.083(13) Uiso 0.5 1 d . . P E 2
H37D H 1.042842 0.346619 0.248262 0.125 Uiso 0.5 1 calc R U P E 2
H37E H 0.992329 0.319084 0.224546 0.125 Uiso 0.5 1 calc R U P E 2
H37F H 0.989682 0.362915 0.169361 0.125 Uiso 0.5 1 calc R U P E 2
C38A C 1.0421(18) 0.3206(19) 0.128(3) 0.076(11) Uiso 0.5 1 d . . P E 2
H38D H 1.078315 0.321819 0.170625 0.114 Uiso 0.5 1 calc R U P E 2
H38E H 1.028981 0.355274 0.112288 0.114 Uiso 0.5 1 calc R U P E 2
H38F H 1.036268 0.302340 0.082724 0.114 Uiso 0.5 1 calc R U P E 2
N1S N 1.1665(17) 0.3365(19) 0.212(3) 0.059(11) Uiso 0.3 1 d . . P . .
C11S C 1.158(2) 0.354(2) 0.148(3) 0.066(15) Uiso 0.3 1 d D . P . .
C12S C 1.131(3) 0.390(3) 0.077(4) 0.08(2) Uiso 0.3 1 d D . P . .
H12D H 1.095415 0.394102 0.057207 0.127 Uiso 0.3 1 calc R U P . .
H12E H 1.131769 0.375526 0.034770 0.127 Uiso 0.3 1 calc R U P . .
H12F H 1.147247 0.423268 0.092081 0.127 Uiso 0.3 1 calc R U P . .
N2S N 0.527(3) 0.000000 -0.374(5) 0.040(17) Uiso 0.2 2 d S . P . .
C21S C 0.516(5) 0.000000 -0.344(8) 0.07(3) Uiso 0.2 2 d DS . P . .
C22S C 0.508(8) 0.000000 -0.278(10) 0.11(6) Uiso 0.2 2 d DS . P . .
H22A H 0.498158 -0.034122 -0.273460 0.164 Uiso 0.1 1 calc R U P . .
H22B H 0.481203 0.024156 -0.292169 0.164 Uiso 0.1 1 calc R U P . .
H22C H 0.539255 0.009966 -0.228113 0.164 Uiso 0.1 1 calc R U P . .
N31S N 1.266(2) 0.192(3) 0.467(4) 0.086(17) Uiso 0.3 1 d . . P F 1
C31S C 1.271(2) 0.195(3) 0.515(3) 0.050(12) Uiso 0.3 1 d D . P F 1
C32S C 1.287(4) 0.170(4) 0.593(5) 0.12(3) Uiso 0.3 1 d D . P F 1
H32A H 1.283066 0.194832 0.624173 0.180 Uiso 0.3 1 calc R U P F 1
H32B H 1.265363 0.140632 0.581485 0.180 Uiso 0.3 1 calc R U P F 1
H32C H 1.321986 0.159390 0.622711 0.180 Uiso 0.3 1 calc R U P F 1
N32S N 1.321(3) 0.143(3) 0.579(4) 0.093(19) Uiso 0.3 1 d . . P G 2
C33S C 1.291(3) 0.175(4) 0.532(5) 0.09(2) Uiso 0.3 1 d . . P G 2
C34S C 1.2662(14) 0.2189(17) 0.495(2) 0.029(7) Uiso 0.3 1 d . . P G 2
H34G H 1.234219 0.210932 0.444160 0.043 Uiso 0.3 1 calc R U P G 2
H34H H 1.259695 0.238046 0.527972 0.043 Uiso 0.3 1 calc R U P G 2
H34I H 1.287161 0.239324 0.485603 0.043 Uiso 0.3 1 calc R U P G 2
N4S N 0.500000 0.282(3) -0.500000 0.09(3) Uiso 0.3 2 d DS . P H 3
C41S C 0.486(3) 0.247(3) -0.531(5) 0.042(19) Uiso 0.15 1 d D . P H 3
C42S C 0.453(4) 0.213(4) -0.568(6) 0.05(2) Uiso 0.15 1 d . . P H 3
H42A H 0.431474 0.221496 -0.624198 0.076 Uiso 0.15 1 calc R U P H 3
H42B H 0.468534 0.180075 -0.559531 0.076 Uiso 0.15 1 calc R U P H 3
H42C H 0.431999 0.212370 -0.548315 0.076 Uiso 0.15 1 calc R U P H 3
C1S C 0.438(6) 0.124(5) -0.497(8) 0.05(3) Uiso 0.1 1 d D . P . .
H1SA H 0.470186 0.105289 -0.459778 0.059 Uiso 0.1 1 calc R U P I 1
H1SB H 0.412086 0.098462 -0.532216 0.059 Uiso 0.1 1 calc R U P I 1
Cl11 Cl 0.446(5) 0.167(5) -0.554(7) 0.09(3) Uiso 0.05 1 d D . P J 1
Cl12 Cl 0.417(4) 0.162(5) -0.430(7) 0.08(3) Uiso 0.05 1 d . . P J 1
Cl13 Cl 0.422(4) 0.139(4) -0.574(6) 0.07(2) Uiso 0.05 1 d . . P J 2
Cl14 Cl 0.457(3) 0.149(3) -0.422(5) 0.056(17) Uiso 0.05 1 d . . P J 2
N5S N 1.331(9) 0.000000 0.778(15) 0.08(6) Uiso 0.1 2 d S . P K 1
C51S C 1.311(4) 0.000000 0.719(7) 0.01(2) Uiso 0.1 2 d S . P K 1
C52S C 1.274(6) 0.000000 0.612(10) 0.03(3) Uiso 0.1 2 d S . P K 1
H52A H 1.257820 0.031990 0.592220 0.051 Uiso 0.05 1 d . U P L 1
H52B H 1.252700 -0.028490 0.591440 0.051 Uiso 0.05 1 d . U P M 1
H52C H 1.299530 0.000000 0.598560 0.051 Uiso 0.1 2 d S U P N 1
N6S N 0.400(5) 0.103(6) -0.434(8) 0.09(4) Uiso 0.15 1 d . . P J 3
C61S C 0.426(5) 0.128(6) -0.429(8) 0.07(3) Uiso 0.15 1 d . . P J 3
C62S C 0.425(4) 0.104(5) -0.486(7) 0.06(3) Uiso 0.15 1 d . . P J 3
H62A H 0.415995 0.073865 -0.519207 0.088 Uiso 0.15 1 calc R U P J 3
H62B H 0.448981 0.094518 -0.430255 0.088 Uiso 0.15 1 calc R U P J 3
H62C H 0.395200 0.119236 -0.495121 0.088 Uiso 0.15 1 calc R U P J 3

loop_
_atom_site_aniso_label
_atom_site_aniso_U_11
_atom_site_aniso_U_22
_atom_site_aniso_U_33
_atom_site_aniso_U_23
_atom_site_aniso_U_13
_atom_site_aniso_U_12
Cu1 0.0620(13) 0.0776(18) 0.0611(14) 0.0034(12) 0.0455(12) -0.0017(13)
Cu2 0.0570(18) 0.075(2) 0.0515(18) 0.000 0.0329(15) 0.000
Cu3 0.0513(16) 0.064(2) 0.0533(17) 0.000 0.0362(14) 0.000
Cu4 0.0533(11) 0.0656(15) 0.0537(12) -0.0030(11) 0.0384(10) -0.0015(11)
Cu5 0.066(2) 0.106(3) 0.060(2) 0.000 0.0414(19) 0.000
I1 0.0610(8) 0.0610(9) 0.0480(7) 0.000 0.0335(6) 0.000
I2B 0.0672(11) 0.112(7) 0.0559(9) 0.001(2) 0.0246(8) -0.028(4)
I3 0.0564(8) 0.0818(12) 0.0697(9) 0.000 0.0455(7) 0.000
I4 0.0686(6) 0.0734(8) 0.0858(8) -0.0134(6) 0.0550(6) 0.0008(6)
I5 0.0849(13) 0.204(3) 0.0526(10) 0.000 0.0335(10) 0.000
I6 0.0641(8) 0.0847(12) 0.0516(7) 0.000 0.0400(7) 0.000
Ta1 0.0518(4) 0.0580(5) 0.0544(4) 0.0018(3) 0.0351(3) 0.0060(3)
Ta2 0.0491(5) 0.0782(8) 0.0424(5) 0.000 0.0339(4) 0.000
Ta3 0.0504(4) 0.0724(5) 0.0478(4) -0.0052(3) 0.0355(3) -0.0069(4)
P1 0.0523(19) 0.068(3) 0.054(2) 0.0015(19) 0.0372(18) 0.0031(19)
P2 0.056(2) 0.057(2) 0.053(2) 0.0000(18) 0.0362(18) 0.0035(19)
P3 0.0511(19) 0.069(3) 0.053(2) 0.0039(19) 0.0358(18) 0.0008(19)
P4 0.0511(19) 0.062(3) 0.056(2) 0.0008(18) 0.0373(18) 0.0024(19)
P5 0.048(3) 0.070(4) 0.042(3) 0.000 0.030(2) 0.000
P6 0.054(2) 0.075(3) 0.053(2) -0.0010(19) 0.0397(18) -0.002(2)
P7 0.053(3) 0.071(4) 0.058(3) 0.000 0.043(3) 0.000
P8 0.0552(19) 0.068(3) 0.0487(19) -0.0038(18) 0.0388(17) -0.0034(19)
P9 0.055(2) 0.069(3) 0.0463(19) -0.0033(18) 0.0341(17) -0.0046(19)
P10 0.056(2) 0.074(3) 0.051(2) -0.0045(19) 0.0400(18) -0.001(2)
P11 0.055(2) 0.081(3) 0.0459(19) -0.0021(19) 0.0365(17) 0.000(2)
C1 0.067(10) 0.090(14) 0.055(9) -0.003(9) 0.040(9) -0.015(10)
C2 0.069(10) 0.042(9) 0.076(11) 0.004(8) 0.050(9) 0.006(8)
C3 0.057(9) 0.101(15) 0.047(8) 0.004(9) 0.040(8) 0.001(10)
C4 0.090(14) 0.091(16) 0.072(12) -0.013(11) 0.061(12) -0.016(13)
C5 0.064(9) 0.063(11) 0.055(9) -0.011(8) 0.039(8) 0.007(8)
O1 0.071(7) 0.100(11) 0.064(7) -0.004(7) 0.047(6) 0.014(7)
O2 0.090(9) 0.052(8) 0.097(10) -0.006(7) 0.063(8) -0.011(7)
O3 0.066(7) 0.107(11) 0.060(7) -0.023(8) 0.041(6) -0.031(8)
O4 0.045(6) 0.099(12) 0.087(9) 0.005(9) 0.025(6) 0.003(7)
O5 0.085(8) 0.074(8) 0.079(8) -0.001(6) 0.070(7) -0.012(7)
C6 0.029(6) 0.086(13) 0.049(8) 0.014(8) 0.015(6) 0.013(7)
C7 0.055(8) 0.059(11) 0.067(10) 0.004(8) 0.036(8) 0.011(8)
C8 0.060(9) 0.060(12) 0.086(13) 0.022(10) 0.045(9) 0.014(9)
C9 0.064(9) 0.035(8) 0.084(11) 0.019(8) 0.045(9) 0.032(7)
C10 0.041(7) 0.071(12) 0.069(10) 0.015(9) 0.029(7) 0.015(8)
C11 0.058(9) 0.084(15) 0.077(12) -0.009(10) 0.044(9) -0.002(9)
C12 0.091(14) 0.083(15) 0.094(15) -0.027(12) 0.067(13) -0.025(12)
C13 0.073(11) 0.058(11) 0.093(14) 0.005(10) 0.058(11) 0.002(9)
C14 0.044(8) 0.069(13) 0.097(15) 0.001(11) 0.031(9) -0.002(8)
C15 0.077(11) 0.081(14) 0.061(10) 0.013(10) 0.044(10) 0.018(11)
C18 0.06(3) 0.15(5) 0.06(2) 0.03(3) 0.04(2) 0.01(3)
C19 0.049(7) 0.073(12) 0.065(9) -0.009(8) 0.044(8) -0.001(8)
C20 0.046(10) 0.074(16) 0.059(12) 0.000 0.042(10) 0.000
C21 0.051(7) 0.111(14) 0.041(7) -0.013(8) 0.035(6) 0.002(8)
C22 0.068(10) 0.069(12) 0.077(11) -0.018(9) 0.054(9) -0.005(9)
C23 0.096(15) 0.13(2) 0.081(14) -0.042(15) 0.063(13) -0.011(15)
C24 0.081(13) 0.086(16) 0.117(17) 0.000(13) 0.074(14) 0.020(12)
C25 0.093(13) 0.056(11) 0.083(13) -0.006(9) 0.061(12) 0.010(10)
C26 0.059(9) 0.104(16) 0.052(9) -0.023(10) 0.037(8) -0.031(10)
C27 0.073(10) 0.077(12) 0.056(9) -0.010(8) 0.049(9) -0.007(9)
C28 0.068(9) 0.053(10) 0.068(10) -0.004(8) 0.048(9) 0.004(8)
C29 0.067(9) 0.071(12) 0.073(10) -0.024(9) 0.053(9) -0.031(9)
C30 0.068(9) 0.075(12) 0.035(7) -0.014(7) 0.028(7) -0.033(9)
C31 0.077(12) 0.109(19) 0.069(12) -0.017(12) 0.045(10) -0.032(13)
C32 0.074(19) 0.050(17) 0.035(12) 0.006(12) 0.031(13) 0.010(16)
C35 0.060(9) 0.063(11) 0.068(10) -0.002(9) 0.038(8) -0.006(8)

loop_
_atom_type_symbol
_atom_type_description
_atom_type_scat_dispersion_real
_atom_type_scat_dispersion_imag
_atom_type_scat_source
C C 0.0181 0.0091 'International Tables Vol C Tables 4.2.6.8 and 6.1.1.4'
H H 0.0000 0.0000 'International Tables Vol C Tables 4.2.6.8 and 6.1.1.4'
N N 0.0311 0.0180 'International Tables Vol C Tables 4.2.6.8 and 6.1.1.4'
O O 0.0492 0.0322 'International Tables Vol C Tables 4.2.6.8 and 6.1.1.4'
P P 0.2955 0.4335 'International Tables Vol C Tables 4.2.6.8 and 6.1.1.4'
Cl Cl 0.3639 0.7018 'International Tables Vol C Tables 4.2.6.8 and 6.1.1.4'
Cu Cu -1.9646 0.5888 'International Tables Vol C Tables 4.2.6.8 and 6.1.1.4'
I I -0.3257 6.8362 'International Tables Vol C Tables 4.2.6.8 and 6.1.1.4'
Ta Ta -5.7959 5.2718 'International Tables Vol C Tables 4.2.6.8 and 6.1.1.4'

loop_
_exptl_crystal_face_index_h
_exptl_crystal_face_index_k
_exptl_crystal_face_index_l
_exptl_crystal_face_perp_dist
0 1 -1 0.0263
0 -1 1 0.0263
0 -1 -1 0.0230
0 1 1 0.0070
1 0 -1 0.0464
-1 0 1 0.0010
1 0 0 0.0530
-1 0 0 0.0020

loop_
_geom_angle_atom_site_label_1
_geom_angle_atom_site_label_2
_geom_angle_atom_site_label_3
_geom_angle
_geom_angle_site_symmetry_1
_geom_angle_site_symmetry_3
_geom_angle_publ_flag
P10 Cu1 P1 118.3(2) 2_755 . ?
P10 Cu1 I1 121.84(16) 2_755 . ?
P1 Cu1 I1 98.52(13) . . ?
P10 Cu1 I6 103.68(15) 2_755 . ?
P1 Cu1 I6 103.98(14) . . ?
I1 Cu1 I6 109.31(11) . . ?
P10 Cu1 Cu1 113.58(15) 2_755 6 ?
P1 Cu1 Cu1 127.89(13) . 6 ?
I1 Cu1 Cu1 56.08(7) . 6 ?
I6 Cu1 Cu1 57.29(6) . 6 ?
P2 Cu2 P2 94.6(3) 6 . ?
P2 Cu2 I2B 119.7(4) 6 . ?
P2 Cu2 I2B 125.2(4) . . ?
P2 Cu2 I2B 125.2(4) 6 6 ?
P2 Cu2 I2B 119.7(4) . 6 ?
I2B Cu2 I2B 6.3(8) . 6 ?
P2 Cu2 I6 97.14(14) 6 . ?
P2 Cu2 I6 97.15(14) . . ?
I2B Cu2 I6 117.10(15) . . ?
I2B Cu2 I6 117.10(15) 6 . ?
P5 Cu3 P3 97.19(16) . . ?
P5 Cu3 P3 97.19(16) . 6 ?
P3 Cu3 P3 101.0(3) . 6 ?
P5 Cu3 I3 122.46(19) . . ?
P3 Cu3 I3 117.32(13) . . ?
P3 Cu3 I3 117.32(13) 6 . ?
P8 Cu4 P6 102.47(18) . . ?
P8 Cu4 P4 103.97(16) . . ?
P6 Cu4 P4 99.62(18) . . ?
P8 Cu4 I4 117.90(15) . . ?
P6 Cu4 I4 113.86(14) . . ?
P4 Cu4 I4 116.55(15) . . ?
P9 Cu5 P9 109.0(3) 6 . ?
P9 Cu5 P7 102.52(17) 6 . ?
P9 Cu5 P7 102.51(17) . . ?
P9 Cu5 I5 115.74(15) 6 . ?
P9 Cu5 I5 115.74(15) . . ?
P7 Cu5 I5 109.7(2) . . ?
Cu1 I1 Cu1 67.85(13) . 6 ?
I2B I2B Cu2 86.9(4) 6 . ?
Cu1 I6 Cu1 65.42(13) 6 . ?
Cu1 I6 Cu2 99.86(9) 6 . ?
Cu1 I6 Cu2 99.86(9) . . ?
C1 Ta1 C2 87.6(7) . . ?
C1 Ta1 C7 122.7(7) . . ?
C2 Ta1 C7 126.5(7) . . ?
C1 Ta1 C6 87.3(7) . . ?
C2 Ta1 C6 131.2(7) . . ?
C7 Ta1 C6 35.5(6) . . ?
C1 Ta1 C10 75.1(7) . . ?
C2 Ta1 C10 98.2(7) . . ?
C7 Ta1 C10 57.4(6) . . ?
C6 Ta1 C10 34.1(7) . . ?
C1 Ta1 C9 100.1(7) . . ?
C2 Ta1 C9 75.4(7) . . ?
C7 Ta1 C9 57.8(7) . . ?
C6 Ta1 C9 57.9(6) . . ?
C10 Ta1 C9 34.8(6) . . ?
C1 Ta1 C8 131.3(8) . . ?
C2 Ta1 C8 92.6(7) . . ?
C7 Ta1 C8 33.9(7) . . ?
C6 Ta1 C8 57.2(6) . . ?
C10 Ta1 C8 56.7(6) . . ?
C9 Ta1 C8 34.5(7) . . ?
C1 Ta1 P2 123.4(6) . . ?
C2 Ta1 P2 124.5(5) . . ?
C7 Ta1 P2 77.4(5) . . ?
C6 Ta1 P2 98.1(5) . . ?
C10 Ta1 P2 131.4(5) . . ?
C9 Ta1 P2 130.2(5) . . ?
C8 Ta1 P2 95.9(5) . . ?
C1 Ta1 P4 76.9(6) . . ?
C2 Ta1 P4 76.2(5) . . ?
C7 Ta1 P4 146.9(5) . . ?
C6 Ta1 P4 148.1(5) . . ?
C10 Ta1 P4 151.7(5) . . ?
C9 Ta1 P4 151.6(5) . . ?
C8 Ta1 P4 149.8(4) . . ?
P2 Ta1 P4 69.47(14) . . ?
C1 Ta1 P3 75.4(6) . . ?
C2 Ta1 P3 124.2(5) . . ?
C7 Ta1 P3 106.9(5) . . ?
C6 Ta1 P3 101.2(5) . . ?
C10 Ta1 P3 126.3(5) . . ?
C9 Ta1 P3 159.0(5) . . ?
C8 Ta1 P3 137.9(5) . . ?
P2 Ta1 P3 48.13(13) . . ?
P4 Ta1 P3 48.31(13) . . ?
C1 Ta1 P1 124.8(6) . . ?
C2 Ta1 P1 76.6(5) . . ?
C7 Ta1 P1 108.6(4) . . ?
C6 Ta1 P1 141.3(5) . . ?
C10 Ta1 P1 158.5(5) . . ?
C9 Ta1 P1 125.1(4) . . ?
C8 Ta1 P1 102.3(5) . . ?
P2 Ta1 P1 47.99(14) . . ?
P4 Ta1 P1 48.09(12) . . ?
P3 Ta1 P1 71.38(13) . . ?
C3 Ta2 C3 87.8(11) . 6 ?
C3 Ta2 C21 99.3(6) . 6 ?
C3 Ta2 C21 76.2(6) 6 6 ?
C3 Ta2 C21 76.2(6) . . ?
C3 Ta2 C21 99.3(6) 6 . ?
C21 Ta2 C21 33.5(10) 6 . ?
C3 Ta2 C20 124.6(6) . . ?
C3 Ta2 C20 124.6(6) 6 . ?
C21 Ta2 C20 56.9(6) 6 . ?
C21 Ta2 C20 56.9(6) . . ?
C3 Ta2 C19 89.8(6) . . ?
C3 Ta2 C19 132.2(6) 6 . ?
C21 Ta2 C19 57.1(6) 6 . ?
C21 Ta2 C19 34.6(6) . . ?
C20 Ta2 C19 34.9(5) . . ?
C3 Ta2 C19 132.2(6) . 6 ?
C3 Ta2 C19 89.8(6) 6 6 ?
C21 Ta2 C19 34.6(6) 6 6 ?
C21 Ta2 C19 57.1(6) . 6 ?
C20 Ta2 C19 34.9(5) . 6 ?
C19 Ta2 C19 58.3(9) . 6 ?
C3 Ta2 P5 123.6(5) . . ?
C3 Ta2 P5 123.6(5) 6 . ?
C21 Ta2 P5 130.8(4) 6 . ?
C21 Ta2 P5 130.8(4) . . ?
C20 Ta2 P5 77.8(6) . . ?
C19 Ta2 P5 96.8(4) . . ?
C19 Ta2 P5 96.8(4) 6 . ?
C3 Ta2 P6 75.5(5) . . ?
C3 Ta2 P6 123.6(4) 6 . ?
C21 Ta2 P6 158.6(5) 6 . ?
C21 Ta2 P6 126.6(5) . . ?
C20 Ta2 P6 108.5(4) . . ?
C19 Ta2 P6 101.7(4) . . ?
C19 Ta2 P6 140.1(4) 6 . ?
P5 Ta2 P6 48.24(12) . . ?
C3 Ta2 P6 123.6(4) . 6 ?
C3 Ta2 P6 75.5(5) 6 6 ?
C21 Ta2 P6 126.6(5) 6 6 ?
C21 Ta2 P6 158.6(5) . 6 ?
C20 Ta2 P6 108.5(4) . 6 ?
C19 Ta2 P6 140.1(4) . 6 ?
C19 Ta2 P6 101.7(4) 6 6 ?
P5 Ta2 P6 48.24(12) . 6 ?
P6 Ta2 P6 70.9(2) . 6 ?
C3 Ta2 P7 76.2(4) . . ?
C3 Ta2 P7 76.2(4) 6 . ?
C21 Ta2 P7 152.1(4) 6 . ?
C21 Ta2 P7 152.1(4) . . ?
C20 Ta2 P7 147.3(6) . . ?
C19 Ta2 P7 148.4(4) . . ?
C19 Ta2 P7 148.4(4) 6 . ?
P5 Ta2 P7 69.55(17) . . ?
P6 Ta2 P7 47.74(12) . . ?
P6 Ta2 P7 47.74(12) 6 . ?
C5 Ta3 C4 92.6(7) . . ?
C5 Ta3 C27 121.4(7) . . ?
C4 Ta3 C27 122.9(7) . . ?
C5 Ta3 C28 87.1(6) . . ?
C4 Ta3 C28 132.2(7) . . ?
C27 Ta3 C28 34.3(6) . . ?
C5 Ta3 C26 130.2(7) . . ?
C4 Ta3 C26 88.5(8) . . ?
C27 Ta3 C26 34.4(7) . . ?
C28 Ta3 C26 57.6(7) . . ?
C5 Ta3 C29 74.0(6) . . ?
C4 Ta3 C29 99.8(8) . . ?
C27 Ta3 C29 56.7(6) . . ?
C28 Ta3 C29 34.7(6) . . ?
C26 Ta3 C29 56.9(6) . . ?
C5 Ta3 C30 99.0(6) . . ?
C4 Ta3 C30 75.6(8) . . ?
C27 Ta3 C30 56.3(6) . . ?
C28 Ta3 C30 57.3(7) . . ?
C26 Ta3 C30 33.8(6) . . ?
C29 Ta3 C30 34.2(6) . . ?
C5 Ta3 P8 122.6(5) . . ?
C4 Ta3 P8 120.0(6) . . ?
C27 Ta3 P8 80.9(5) . . ?
C28 Ta3 P8 99.4(4) . . ?
C26 Ta3 P8 98.8(4) . . ?
C29 Ta3 P8 133.7(4) . . ?
C30 Ta3 P8 132.4(4) . . ?
C5 Ta3 P10 75.1(5) . . ?
C4 Ta3 P10 77.4(6) . . ?
C27 Ta3 P10 149.6(5) . . ?
C28 Ta3 P10 146.8(4) . . ?
C26 Ta3 P10 152.0(6) . . ?
C29 Ta3 P10 148.8(4) . . ?
C30 Ta3 P10 152.1(5) . . ?
P8 Ta3 P10 68.87(13) . . ?
C5 Ta3 P9 122.8(5) . . ?
C4 Ta3 P9 72.3(6) . . ?
C27 Ta3 P9 112.4(5) . . ?
C28 Ta3 P9 143.3(4) . . ?
C26 Ta3 P9 104.8(5) . . ?
C29 Ta3 P9 160.9(4) . . ?
C30 Ta3 P9 127.3(4) . . ?
P8 Ta3 P9 48.13(14) . . ?
P10 Ta3 P9 48.01(12) . . ?
C5 Ta3 P11 74.3(5) . . ?
C4 Ta3 P11 125.7(6) . . ?
C27 Ta3 P11 108.1(5) . . ?
C28 Ta3 P11 100.3(5) . . ?
C26 Ta3 P11 139.8(4) . . ?
C29 Ta3 P11 124.8(5) . . ?
C30 Ta3 P11 157.3(5) . . ?
P8 Ta3 P11 48.29(12) . . ?
P10 Ta3 P11 48.23(14) . . ?
P9 Ta3 P11 72.07(14) . . ?
P2 P1 P4 87.6(2) . . ?
P2 P1 Cu1 100.1(2) . . ?
P4 P1 Cu1 122.1(2) . . ?
P2 P1 Ta1 64.00(15) . . ?
P4 P1 Ta1 65.12(15) . . ?
Cu1 P1 Ta1 163.2(2) . . ?
P3 P2 P1 93.0(2) . . ?
P3 P2 Cu2 131.4(3) . . ?
P1 P2 Cu2 126.9(2) . . ?
P3 P2 Ta1 67.29(18) . . ?
P1 P2 Ta1 68.02(18) . . ?
Cu2 P2 Ta1 146.9(2) . . ?
P2 P3 P4 87.8(2) . . ?
P2 P3 Cu3 125.1(3) . . ?
P4 P3 Cu3 128.6(2) . . ?
P2 P3 Ta1 64.58(17) . . ?
P4 P3 Ta1 65.66(17) . . ?
Cu3 P3 Ta1 159.23(19) . . ?
P3 P4 P1 91.6(2) . . ?
P3 P4 Cu4 127.7(2) . . ?
P1 P4 Cu4 134.9(2) . . ?
P3 P4 Ta1 66.03(16) . . ?
P1 P4 Ta1 66.79(16) . . ?
Cu4 P4 Ta1 143.6(2) . . ?
P6 P5 P6 90.6(3) . 6 ?
P6 P5 Cu3 132.49(18) . . ?
P6 P5 Cu3 132.49(18) 6 . ?
P6 P5 Ta2 66.14(18) . . ?
P6 P5 Ta2 66.14(18) 6 . ?
Cu3 P5 Ta2 141.3(2) . . ?
P5 P6 P7 89.6(2) . . ?
P5 P6 Cu4 126.2(2) . . ?
P7 P6 Cu4 128.1(2) . . ?
P5 P6 Ta2 65.62(18) . . ?
P7 P6 Ta2 67.61(18) . . ?
Cu4 P6 Ta2 155.6(2) . . ?
P6 P7 P6 90.1(3) . 6 ?
P6 P7 Cu5 128.41(19) . . ?
P6 P7 Cu5 128.41(18) 6 . ?
P6 P7 Ta2 64.65(17) . . ?
P6 P7 Ta2 64.65(17) 6 . ?
Cu5 P7 Ta2 155.7(3) . . ?
P9 P8 P11 94.0(2) . . ?
P9 P8 Cu4 131.9(2) . . ?
P11 P8 Cu4 127.9(2) . . ?
P9 P8 Ta3 67.92(16) . . ?
P11 P8 Ta3 67.91(16) . . ?
Cu4 P8 Ta3 143.2(2) . . ?
P8 P9 P10 87.0(2) . . ?
P8 P9 Cu5 125.6(2) . . ?
P10 P9 Cu5 135.7(3) . . ?
P8 P9 Ta3 63.94(17) . . ?
P10 P9 Ta3 65.89(18) . . ?
Cu5 P9 Ta3 151.0(2) . . ?
P9 P10 P11 92.5(2) . . ?
P9 P10 Cu1 131.5(3) . 2_755 ?
P11 P10 Cu1 135.8(2) . 2_755 ?
P9 P10 Ta3 66.10(17) . . ?
P11 P10 Ta3 66.06(17) . . ?
Cu1 P10 Ta3 129.2(2) 2_755 . ?
P8 P11 P10 86.5(2) . . ?
P8 P11 Ta3 63.79(15) . . ?
P10 P11 Ta3 65.71(16) . . ?
O1 C1 Ta1 177.7(19) . . ?
O2 C2 Ta1 179.4(17) . . ?
O3 C3 Ta2 176.4(14) . . ?
O4 C4 Ta3 176(2) . . ?
O5 C5 Ta3 175.8(15) . . ?
C10 C6 C7 106.6(16) . . ?
C10 C6 C11 128.4(17) . . ?
C7 C6 C11 123.9(18) . . ?
C10 C6 Ta1 73.1(9) . . ?
C7 C6 Ta1 71.0(9) . . ?
C11 C6 Ta1 130.3(12) . . ?
C8 C7 C6 108.2(18) . . ?
C8 C7 Ta1 75.3(11) . . ?
C6 C7 Ta1 73.5(9) . . ?
C7 C8 C9 109.5(17) . . ?
C7 C8 C15 127(2) . . ?
C9 C8 C15 122.4(18) . . ?
C7 C8 Ta1 70.8(11) . . ?
C9 C8 Ta1 72.5(11) . . ?
C15 C8 Ta1 130.5(12) . . ?
C8 C9 C10 105.6(17) . . ?
C8 C9 Ta1 73.0(9) . . ?
C10 C9 Ta1 72.1(9) . . ?
C6 C10 C9 109.9(17) . . ?
C6 C10 Ta1 72.8(9) . . ?
C9 C10 Ta1 73.1(8) . . ?
C12 C11 C6 110.8(17) . . ?
C12 C11 C13 111.0(19) . . ?
C6 C11 C13 113.1(15) . . ?
C12 C11 C14 111.3(17) . . ?
C6 C11 C14 104.6(16) . . ?
C13 C11 C14 105.7(17) . . ?
C17A C15 C16A 104(3) . . ?
C18 C15 C16 112(4) . . ?
C17A C15 C8 112(2) . . ?
C18 C15 C8 110(2) . . ?
C16A C15 C8 118(3) . . ?
C16 C15 C8 109(3) . . ?
C18 C15 C17 111(3) . . ?
C16 C15 C17 111(3) . . ?
C8 C15 C17 104(2) . . ?
C17A C15 C18A 106(3) . . ?
C16A C15 C18A 110(3) . . ?
C8 C15 C18A 106(3) . . ?
C21 C19 C20 104.6(17) . . ?
C21 C19 C22 127.9(16) . . ?
C20 C19 C22 126.4(16) . . ?
C21 C19 Ta2 71.0(8) . . ?
C20 C19 Ta2 70.9(10) . . ?
C22 C19 Ta2 131.4(11) . . ?
C19 C20 C19 110(2) . 6 ?
C19 C20 Ta2 74.2(10) . . ?
C19 C20 Ta2 74.2(10) 6 . ?
C21 C21 C19 110.3(11) 6 . ?
C21 C21 Ta2 73.3(5) 6 . ?
C19 C21 Ta2 74.4(8) . . ?
C19 C22 C23 112.2(18) . . ?
C19 C22 C25 114.4(15) . . ?
C23 C22 C25 108.7(19) . . ?
C19 C22 C24 105.7(16) . . ?
C23 C22 C24 107.9(16) . . ?
C25 C22 C24 107.5(17) . . ?
C30 C26 C27 106.9(17) . . ?
C30 C26 C32 130.3(19) . . ?
C27 C26 C32 119(2) . . ?
C30 C26 C32A 121(2) . . ?
C27 C26 C32A 132(2) . . ?
C30 C26 Ta3 73.9(9) . . ?
C27 C26 Ta3 71.2(9) . . ?
C32 C26 Ta3 136.7(19) . . ?
C32A C26 Ta3 121(2) . . ?
C28 C27 C26 110.4(16) . . ?
C28 C27 Ta3 73.7(10) . . ?
C26 C27 Ta3 74.4(11) . . ?
C27 C28 C29 106.3(16) . . ?
C27 C28 C35 127.0(16) . . ?
C29 C28 C35 123.9(16) . . ?
C27 C28 Ta3 72.0(11) . . ?
C29 C28 Ta3 73.5(10) . . ?
C35 C28 Ta3 134.4(12) . . ?
C30 C29 C28 107.9(15) . . ?
C30 C29 Ta3 73.5(10) . . ?
C28 C29 Ta3 71.8(10) . . ?
C26 C30 C29 108.6(17) . . ?
C26 C30 Ta3 72.4(9) . . ?
C29 C30 Ta3 72.2(9) . . ?
C26 C32 C34 115(3) . . ?
C26 C32 C31 115(2) . . ?
C34 C32 C31 111(3) . . ?
C26 C32 C33 105(3) . . ?
C34 C32 C33 107(3) . . ?
C31 C32 C33 102(3) . . ?
C34A C32A C31 112(4) . . ?
C34A C32A C33A 110(5) . . ?
C31 C32A C33A 112(5) . . ?
C34A C32A C26 99(4) . . ?
C31 C32A C26 106(3) . . ?
C33A C32A C26 117(4) . . ?
C36A C35 C38A 116(4) . . ?
C36A C35 C28 117(3) . . ?
C38A C35 C28 109(2) . . ?
C37 C35 C28 112(3) . . ?
C36A C35 C37A 104(4) . . ?
C38A C35 C37A 105(3) . . ?
C28 C35 C37A 104(2) . . ?
C37 C35 C38 102(3) . . ?
C28 C35 C38 112(2) . . ?
C37 C35 C36 115(4) . . ?
C28 C35 C36 109(3) . . ?
C38 C35 C36 106(3) . . ?
N1S C11S C12S 153(6) . . ?
N2S C21S C22S 169(10) . . ?
N31S C31S C32S 148(10) . . ?
N32S C33S C34S 165(9) . . ?
C41S N4S C41S 58(10) 2_654 . ?
C41S C41S N4S 61(5) 2_654 . ?
C41S C41S C42S 125(9) 2_654 . ?
N4S C41S C42S 152(10) . . ?
C41S C41S C42S 30(5) 2_654 2_654 ?
N4S C41S C42S 88(7) . 2_654 ?
C42S C41S C42S 108(9) . 2_654 ?
Cl13 C1S Cl14 136(10) . . ?
C62S C1S C61S 51(10) . . ?
Cl11 C1S Cl12 112(9) . . ?
N5S C51S C52S 179(10) . . ?
C61S N6S C62S 51(10) . . ?
N6S C61S C62S 93(10) . . ?
N6S C61S C1S 118(10) . . ?
C62S C61S C1S 27(7) . . ?
C1S C62S C61S 103(10) . . ?
C1S C62S N6S 138(10) . . ?
C61S C62S N6S 37(8) . . ?

loop_
_geom_bond_atom_site_label_1
_geom_bond_atom_site_label_2
_geom_bond_distance
_geom_bond_site_symmetry_2
_geom_bond_publ_flag
Cu1 P10 2.245(4) 2_755 ?
Cu1 P1 2.439(5) . ?
Cu1 I1 2.589(3) . ?
Cu1 I6 2.674(3) . ?
Cu1 Cu1 2.890(6) 6 ?
Cu2 P2 2.278(5) 6 ?
Cu2 P2 2.278(5) . ?
Cu2 I2B 2.507(4) . ?
Cu2 I2B 2.507(4) 6 ?
Cu2 I6 2.700(4) . ?
Cu3 P5 2.289(6) . ?
Cu3 P3 2.328(5) . ?
Cu3 P3 2.328(5) 6 ?
Cu3 I3 2.527(3) . ?
Cu4 P8 2.284(4) . ?
Cu4 P6 2.304(5) . ?
Cu4 P4 2.310(5) . ?
Cu4 I4 2.521(3) . ?
Cu5 P9 2.361(5) 6 ?
Cu5 P9 2.361(5) . ?
Cu5 P7 2.373(6) . ?
Cu5 I5 2.534(4) . ?
I2B I2B 0.28(4) 6 ?
Ta1 C1 2.088(19) . ?
Ta1 C2 2.121(19) . ?
Ta1 C7 2.360(18) . ?
Ta1 C6 2.394(13) . ?
Ta1 C10 2.398(15) . ?
Ta1 C9 2.411(15) . ?
Ta1 C8 2.42(2) . ?
Ta1 P2 2.591(5) . ?
Ta1 P4 2.639(4) . ?
Ta1 P3 2.647(5) . ?
Ta1 P1 2.674(4) . ?
Ta2 C3 2.09(2) . ?
Ta2 C3 2.09(2) 6 ?
Ta2 C21 2.382(13) 6 ?
Ta2 C21 2.382(13) . ?
Ta2 C20 2.383(19) . ?
Ta2 C19 2.427(14) . ?
Ta2 C19 2.427(14) 6 ?
Ta2 P5 2.616(5) . ?
Ta2 P6 2.627(4) . ?
Ta2 P6 2.627(4) 6 ?
Ta2 P7 2.687(5) . ?
Ta3 C5 2.093(18) . ?
Ta3 C4 2.11(3) . ?
Ta3 C27 2.361(17) . ?
Ta3 C28 2.383(18) . ?
Ta3 C26 2.402(17) . ?
Ta3 C29 2.405(18) . ?
Ta3 C30 2.421(15) . ?
Ta3 P8 2.582(4) . ?
Ta3 P10 2.659(5) . ?
Ta3 P9 2.663(5) . ?
Ta3 P11 2.667(4) . ?
P1 P2 2.142(6) . ?
P1 P4 2.165(6) . ?
P2 P3 2.136(6) . ?
P3 P4 2.163(6) . ?
P5 P6 2.142(6) . ?
P5 P6 2.142(6) 6 ?
P6 P7 2.151(6) . ?
P8 P9 2.140(6) . ?
P8 P11 2.148(5) . ?
P9 P10 2.165(5) . ?
P10 P11 2.176(6) . ?
C1 O1 1.13(2) . ?
C2 O2 1.10(2) . ?
C3 O3 1.12(2) . ?
C4 O4 1.13(3) . ?
C5 O5 1.13(2) . ?
C6 C10 1.40(3) . ?
C6 C7 1.45(3) . ?
C6 C11 1.54(3) . ?
C7 C8 1.39(3) . ?
C8 C9 1.43(3) . ?
C8 C15 1.54(3) . ?
C9 C10 1.44(3) . ?
C11 C12 1.53(3) . ?
C11 C13 1.56(3) . ?
C11 C14 1.56(3) . ?
C15 C17A 1.42(5) . ?
C15 C18 1.47(7) . ?
C15 C16A 1.49(5) . ?
C15 C16 1.53(6) . ?
C15 C17 1.59(5) . ?
C15 C18A 1.62(6) . ?
C19 C21 1.43(2) . ?
C19 C20 1.44(2) . ?
C19 C22 1.47(3) . ?
C21 C21 1.37(4) 6 ?
C22 C23 1.53(3) . ?
C22 C25 1.53(3) . ?
C22 C24 1.55(2) . ?
C26 C30 1.40(2) . ?
C26 C27 1.41(3) . ?
C26 C32 1.47(3) . ?
C26 C32A 1.74(6) . ?
C27 C28 1.40(2) . ?
C28 C29 1.43(2) . ?
C28 C35 1.53(3) . ?
C29 C30 1.42(3) . ?
C31 C32A 1.46(5) . ?
C31 C32 1.57(4) . ?
C32 C34 1.47(6) . ?
C32 C33 1.61(5) . ?
C32A C34A 1.44(8) . ?
C32A C33A 1.60(9) . ?
C35 C36A 1.45(7) . ?
C35 C38A 1.48(5) . ?
C35 C37 1.49(6) . ?
C35 C37A 1.55(6) . ?
C35 C38 1.58(4) . ?
C35 C36 1.63(6) . ?
N1S C11S 1.28(7) . ?
C11S C12S 1.53(2) . ?
N2S C21S 0.89(13) . ?
C21S C22S 1.54(2) . ?
N31S C31S 0.92(8) . ?
C31S C32S 1.54(2) . ?
N32S C33S 1.22(11) . ?
C33S C34S 1.36(11) . ?
C34S C34S 2.04(8) 7_756 ?
N4S C41S 1.08(3) 2_654 ?
N4S C41S 1.08(3) . ?
C41S C41S 1.05(17) 2_654 ?
C41S C42S 1.25(13) . ?
C41S C42S 2.04(13) 2_654 ?
C1S C62S 0.78(14) . ?
C1S Cl13 1.45(16) . ?
C1S Cl14 1.46(17) . ?
C1S C61S 1.69(18) . ?
C1S Cl11 1.78(3) . ?
C1S Cl12 2.15(19) . ?
N5S C51S 1.0(3) . ?
C51S C52S 1.8(2) . ?
N6S C61S 1.04(17) . ?
N6S C62S 1.73(18) . ?
C61S C62S 1.34(18) . ?

loop_
_exptl_oxdiff_crystal_face_indexfrac_h
_exptl_oxdiff_crystal_face_indexfrac_k
_exptl_oxdiff_crystal_face_indexfrac_l
_exptl_oxdiff_crystal_face_x
_exptl_oxdiff_crystal_face_y
_exptl_oxdiff_crystal_face_z
0.0038 0.9988 -0.9997 -0.0794 -0.0215 -0.0030
-0.0038 -0.9988 0.9997 0.0794 0.0215 0.0030
-0.0007 -0.9984 -1.0009 -0.0046 0.0300 -0.0766
0.0007 0.9984 1.0009 0.0046 -0.0300 0.0766
1.0008 -0.0061 -0.9997 -0.0577 0.0696 -0.0103
-1.0008 0.0061 0.9997 0.0577 -0.0696 0.0103
0.9993 -0.0063 0.0006 -0.0157 0.0653 0.0295
-0.9993 0.0063 -0.0006 0.0157 -0.0653 -0.0295
